data_7113624
loop_
_publ_author_name
'MacAdams, Leonard A.'
'Buffone, Gerald P.'
'Incarvito, Christopher D.'
'Golen, James A.'
'Rheingold, Arnold L.'
'Theopold, Klaus H.'

_publ_section_title
;
 A stable alkyl hydride of a first row transition metal
;
_journal_coden_ASTM CHCOFS
_journal_issue 10
_journal_name_full
;
 Chemical Communications (Cambridge, United Kingdom)
;
_journal_page_first 1164
_journal_page_last 1165
_journal_paper_doi 10.1039/b301943h
_journal_year 2003
_chemical_formula_sum 'C42 H52 Cr2 N4'
_chemical_formula_weight 716.88
_space_group_IT_number 15
_symmetry_cell_setting monoclinic
_symmetry_space_group_name_Hall '-C 2yc'
_symmetry_space_group_name_H-M 'C 1 2/c 1'
_atom_sites_solution_hydrogens geom
_atom_sites_solution_primary direct
_atom_sites_solution_secondary difmap
_audit_creation_method SHELXL-97
_cell_angle_alpha 90.00
_cell_angle_beta 92.4850(10)
_cell_angle_gamma 90.00
_cell_formula_units_Z 4
_cell_length_a 23.4971(13)
_cell_length_b 10.7216(6)
_cell_length_c 15.0645(9)
_cell_measurement_reflns_used 6307
_cell_measurement_temperature 150(2)
_cell_measurement_theta_max 28.28
_cell_measurement_theta_min 2.47
_cell_volume 3791.6(4)
_computing_cell_refinement 'Bruker SMART'
_computing_data_collection 'Bruker SMART'
_computing_data_reduction 'Bruker SAINT'
_computing_molecular_graphics 'Bruker SHELXTL'
_computing_publication_material 'Bruker SHELXTL'
_computing_structure_refinement 'SHELXL-97 (Sheldrick, 1997)'
_computing_structure_solution 'SHELXS-97 (Sheldrick, 1990)'
_diffrn_ambient_temperature 150(2)
_diffrn_measured_fraction_theta_full 0.940
_diffrn_measured_fraction_theta_max 0.940
_diffrn_measurement_device_type 'CCD area detector'
_diffrn_measurement_method 'phi and omega scans'
_diffrn_radiation_monochromator graphite
_diffrn_radiation_source 'fine-focus sealed tube'
_diffrn_radiation_type MoK\a
_diffrn_radiation_wavelength 0.71073
_diffrn_reflns_av_R_equivalents 0.0386
_diffrn_reflns_av_sigmaI/netI 0.0505
_diffrn_reflns_limit_h_max 31
_diffrn_reflns_limit_h_min -31
_diffrn_reflns_limit_k_max 14
_diffrn_reflns_limit_k_min -14
_diffrn_reflns_limit_l_max 19
_diffrn_reflns_limit_l_min -8
_diffrn_reflns_number 11853
_diffrn_reflns_theta_full 28.28
_diffrn_reflns_theta_max 28.28
_diffrn_reflns_theta_min 2.09
_exptl_absorpt_coefficient_mu 0.607
_exptl_absorpt_correction_T_max 0.9145
_exptl_absorpt_correction_T_min 0.8882
_exptl_absorpt_correction_type empirical
_exptl_absorpt_process_details sadabs
_exptl_crystal_colour red-brown
_exptl_crystal_density_diffrn 1.256
_exptl_crystal_density_meas 0
_exptl_crystal_density_method 'not measured'
_exptl_crystal_description block
_exptl_crystal_F_000 1520
_exptl_crystal_size_max 0.20
_exptl_crystal_size_mid 0.20
_exptl_crystal_size_min 0.15
_refine_diff_density_max 0.614
_refine_diff_density_min -0.510
_refine_diff_density_rms 0.075
_refine_ls_extinction_method none
_refine_ls_goodness_of_fit_ref 1.043
_refine_ls_hydrogen_treatment mixed
_refine_ls_matrix_type full
_refine_ls_number_parameters 221
_refine_ls_number_reflns 4432
_refine_ls_number_restraints 0
_refine_ls_restrained_S_all 1.043
_refine_ls_R_factor_all 0.0592
_refine_ls_R_factor_gt 0.0471
_refine_ls_shift/su_max 0.002
_refine_ls_shift/su_mean 0.000
_refine_ls_structure_factor_coef Fsqd
_refine_ls_weighting_details 'calc w=1/[\s^2^(Fo^2^)+(0.0833P)^2^+0.0000P] where P=(Fo^2^+2Fc^2^)/3'
_refine_ls_weighting_scheme calc
_refine_ls_wR_factor_gt 0.1358
_refine_ls_wR_factor_ref 0.1426
_reflns_number_gt 3457
_reflns_number_total 4432
_reflns_threshold_expression >2sigma(I)
_cod_duplicate_entry 7103661
_cod_data_source_file b301943h.txt
_cod_data_source_block jpb13
_cod_depositor_comments
;
The following automatic conversions were performed:

'_symmetry_cell_setting' value 'Monoclinic' changed to 'monoclinic'
according to
/usr/data/users/saulius/automatic-downloads/retrospective/RSC/lib/dictionaries/cif_core.dic
dictionary named 'cif_core.dic' version 2.4.2 from 2011-04-26.

Automatic conversion script
Id: cif_fix_values 2281 2013-09-26 08:29:07Z andrius 
;
_cod_original_sg_symbol_H-M C2/c
_cod_database_code 7113624

loop_
_symmetry_equiv_pos_as_xyz
'x, y, z'
'-x, y, -z+1/2'
'x+1/2, y+1/2, z'
'-x+1/2, y+1/2, -z+1/2'
'-x, -y, -z'
'x, -y, z-1/2'
'-x+1/2, -y+1/2, -z'
'x+1/2, -y+1/2, z-1/2'

loop_
_atom_site_label
_atom_site_type_symbol
_atom_site_fract_x
_atom_site_fract_y
_atom_site_fract_z
_atom_site_U_iso_or_equiv
_atom_site_adp_type
_atom_site_occupancy
_atom_site_symmetry_multiplicity
_atom_site_calc_flag
_atom_site_refinement_flags
Cr1 Cr 0.228874(14) 0.80839(3) 0.06753(2) 0.02117(14) Uani 1 1 d .
N1 N 0.14925(8) 0.83638(17) 0.10847(13) 0.0219(4) Uani 1 1 d .
N2 N 0.26173(7) 0.90382(17) 0.17398(13) 0.0225(4) Uani 1 1 d .
C1 C 0.10280(9) 0.8238(2) 0.04372(16) 0.0256(5) Uani 1 1 d .
C2 C 0.07495(10) 0.7093(2) 0.03048(18) 0.0315(6) Uani 1 1 d .
C3 C 0.02897(11) 0.7043(3) -0.0300(2) 0.0436(7) Uani 1 1 d .
H3A H 0.0086 0.6282 -0.0378 0.052 Uiso 1 1 calc R
C4 C 0.01192(12) 0.8077(3) -0.0794(2) 0.0505(9) Uani 1 1 d .
H4A H -0.0195 0.8023 -0.1211 0.061 Uiso 1 1 calc R
C5 C 0.04091(11) 0.9180(3) -0.06740(18) 0.0430(7) Uani 1 1 d .
H5A H 0.0294 0.9885 -0.1019 0.052 Uiso 1 1 calc R
C6 C 0.08670(10) 0.9295(3) -0.00601(16) 0.0308(6) Uani 1 1 d .
C7 C 0.13593(9) 0.8705(2) 0.19036(16) 0.0245(5) Uani 1 1 d .
C8 C 0.17568(10) 0.9070(2) 0.25526(16) 0.0279(5) Uani 1 1 d .
H8A H 0.1619 0.9171 0.3132 0.033 Uiso 1 1 calc R
C9 C 0.23404(10) 0.9310(2) 0.24640(16) 0.0263(5) Uani 1 1 d .
C10 C 0.31956(9) 0.9487(2) 0.17072(16) 0.0247(5) Uani 1 1 d .
C11 C 0.36462(10) 0.8759(2) 0.20556(17) 0.0301(6) Uani 1 1 d .
C12 C 0.41925(10) 0.9243(3) 0.20521(19) 0.0362(6) Uani 1 1 d .
H12A H 0.4501 0.8768 0.2301 0.043 Uiso 1 1 calc R
C13 C 0.42983(11) 1.0393(3) 0.16976(19) 0.0412(7) Uani 1 1 d .
H13A H 0.4675 1.0716 0.1710 0.049 Uiso 1 1 calc R
C14 C 0.38531(12) 1.1078(3) 0.1323(2) 0.0400(7) Uani 1 1 d .
H14A H 0.3929 1.1863 0.1061 0.048 Uiso 1 1 calc R
C15 C 0.32964(10) 1.0643(2) 0.13218(17) 0.0306(5) Uani 1 1 d .
C16 C 0.09547(12) 0.5949(3) 0.0793(2) 0.0427(7) Uani 1 1 d .
H16A H 0.0711 0.5239 0.0620 0.064 Uiso 1 1 calc R
H16B H 0.0939 0.6088 0.1434 0.064 Uiso 1 1 calc R
H16C H 0.1348 0.5771 0.0643 0.064 Uiso 1 1 calc R
C17 C 0.11753(12) 1.0506(3) 0.0076(2) 0.0424(7) Uani 1 1 d .
H17A H 0.1006 1.1137 -0.0325 0.064 Uiso 1 1 calc R
H17B H 0.1578 1.0395 -0.0050 0.064 Uiso 1 1 calc R
H17C H 0.1144 1.0779 0.0693 0.064 Uiso 1 1 calc R
C18 C 0.07408(10) 0.8768(3) 0.21412(17) 0.0320(6) Uani 1 1 d .
H18A H 0.0498 0.8488 0.1634 0.048 Uiso 1 1 calc R
H18B H 0.0643 0.9629 0.2291 0.048 Uiso 1 1 calc R
H18C H 0.0680 0.8226 0.2653 0.048 Uiso 1 1 calc R
C19 C 0.26494(11) 0.9957(3) 0.32352(17) 0.0373(6) Uani 1 1 d .
H19A H 0.3050 1.0078 0.3099 0.056 Uiso 1 1 calc R
H19B H 0.2627 0.9443 0.3770 0.056 Uiso 1 1 calc R
H19C H 0.2472 1.0769 0.3336 0.056 Uiso 1 1 calc R
C20 C 0.35450(12) 0.7468(3) 0.2416(2) 0.0443(7) Uani 1 1 d .
H20A H 0.3909 0.7104 0.2627 0.066 Uiso 1 1 calc R
H20B H 0.3373 0.6943 0.1944 0.066 Uiso 1 1 calc R
H20C H 0.3288 0.7520 0.2910 0.066 Uiso 1 1 calc R
C21 C 0.28157(13) 1.1405(3) 0.0917(2) 0.0452(7) Uani 1 1 d .
H21A H 0.2967 1.2181 0.0677 0.068 Uiso 1 1 calc R
H21B H 0.2544 1.1602 0.1373 0.068 Uiso 1 1 calc R
H21C H 0.2622 1.0930 0.0438 0.068 Uiso 1 1 calc R
H1 H 0.2035(12) 0.723(2) -0.0264(18) 0.035(7) Uiso 1 1 d .

loop_
_atom_site_aniso_label
_atom_site_aniso_U_11
_atom_site_aniso_U_22
_atom_site_aniso_U_33
_atom_site_aniso_U_23
_atom_site_aniso_U_13
_atom_site_aniso_U_12
Cr1 0.0133(2) 0.0283(2) 0.0219(2) -0.00509(15) 0.00071(14) -0.00062(14)
N1 0.0165(9) 0.0281(10) 0.0211(10) 0.0004(8) 0.0006(7) 0.0015(7)
N2 0.0170(9) 0.0266(10) 0.0238(10) -0.0025(8) -0.0013(7) -0.0012(7)
C1 0.0142(10) 0.0399(14) 0.0230(12) -0.0019(10) 0.0026(9) 0.0033(9)
C2 0.0180(11) 0.0444(15) 0.0320(14) -0.0090(12) 0.0019(10) -0.0013(10)
C3 0.0196(12) 0.063(2) 0.0476(18) -0.0215(15) -0.0022(12) -0.0025(12)
C4 0.0237(13) 0.091(3) 0.0363(16) -0.0165(16) -0.0082(12) 0.0127(15)
C5 0.0322(14) 0.070(2) 0.0266(14) 0.0048(14) -0.0008(11) 0.0197(14)
C6 0.0226(11) 0.0460(15) 0.0241(13) 0.0026(11) 0.0045(10) 0.0089(11)
C7 0.0190(11) 0.0284(12) 0.0262(12) 0.0024(10) 0.0032(9) 0.0027(9)
C8 0.0259(12) 0.0384(14) 0.0196(12) -0.0026(10) 0.0034(9) 0.0016(10)
C9 0.0242(11) 0.0299(12) 0.0246(12) -0.0028(10) -0.0029(9) 0.0026(10)
C10 0.0186(10) 0.0303(12) 0.0252(12) -0.0076(10) 0.0002(9) -0.0032(9)
C11 0.0214(11) 0.0367(14) 0.0318(14) -0.0058(11) -0.0029(10) 0.0006(10)
C12 0.0182(11) 0.0474(16) 0.0429(16) -0.0119(13) -0.0005(11) 0.0000(11)
C13 0.0234(12) 0.0534(17) 0.0469(17) -0.0133(14) 0.0039(12) -0.0119(12)
C14 0.0384(15) 0.0381(15) 0.0437(17) -0.0038(13) 0.0031(13) -0.0135(12)
C15 0.0308(13) 0.0306(13) 0.0301(13) -0.0039(11) -0.0011(10) -0.0038(10)
C16 0.0328(14) 0.0398(15) 0.0553(19) -0.0038(14) -0.0008(13) -0.0094(12)
C17 0.0393(15) 0.0435(16) 0.0450(17) 0.0141(14) 0.0071(13) 0.0083(13)
C18 0.0207(11) 0.0511(16) 0.0247(13) -0.0042(12) 0.0056(10) 0.0016(11)
C19 0.0300(13) 0.0532(17) 0.0285(14) -0.0132(12) -0.0011(11) -0.0028(12)
C20 0.0309(14) 0.0410(17) 0.060(2) 0.0098(15) -0.0081(13) 0.0023(12)
C21 0.0457(17) 0.0362(15) 0.0526(19) 0.0071(14) -0.0107(14) -0.0038(13)

loop_
_atom_type_symbol
_atom_type_description
_atom_type_scat_dispersion_real
_atom_type_scat_dispersion_imag
_atom_type_scat_source
C C 0.0033 0.0016 'International Tables Vol C Tables 4.2.6.8 and 6.1.1.4'
H H 0.0000 0.0000 'International Tables Vol C Tables 4.2.6.8 and 6.1.1.4'
N N 0.0061 0.0033 'International Tables Vol C Tables 4.2.6.8 and 6.1.1.4'
Cr Cr 0.3209 0.6236 'International Tables Vol C Tables 4.2.6.8 and 6.1.1.4'

loop_
_geom_angle_atom_site_label_1
_geom_angle_atom_site_label_2
_geom_angle_atom_site_label_3
_geom_angle
_geom_angle_site_symmetry_1
_geom_angle_site_symmetry_3
N1 Cr1 N2 90.55(8) . .
N1 Cr1 Cr1 134.10(6) . 7_565
N2 Cr1 Cr1 135.35(6) . 7_565
N1 Cr1 H1 92.1(9) . .
N2 Cr1 H1 177.3(9) . .
Cr1 Cr1 H1 42.0(9) 7_565 .
C7 N1 C1 116.78(18) . .
C7 N1 Cr1 125.45(15) . .
C1 N1 Cr1 117.72(14) . .
C9 N2 C10 116.78(19) . .
C9 N2 Cr1 125.31(15) . .
C10 N2 Cr1 117.90(15) . .
C6 C1 C2 121.3(2) . .
C6 C1 N1 117.8(2) . .
C2 C1 N1 121.0(2) . .
C3 C2 C1 118.3(3) . .
C3 C2 C16 121.1(2) . .
C1 C2 C16 120.6(2) . .
C2 C3 C4 121.5(3) . .
C2 C3 H3A 119.3 . .
C4 C3 H3A 119.3 . .
C5 C4 C3 119.3(3) . .
C5 C4 H4A 120.4 . .
C3 C4 H4A 120.4 . .
C4 C5 C6 121.8(3) . .
C4 C5 H5A 119.1 . .
C6 C5 H5A 119.1 . .
C5 C6 C1 117.8(3) . .
C5 C6 C17 121.5(3) . .
C1 C6 C17 120.7(2) . .
N1 C7 C8 123.6(2) . .
N1 C7 C18 119.7(2) . .
C8 C7 C18 116.6(2) . .
C7 C8 C9 128.1(2) . .
C7 C8 H8A 115.9 . .
C9 C8 H8A 115.9 . .
N2 C9 C8 123.5(2) . .
N2 C9 C19 119.8(2) . .
C8 C9 C19 116.7(2) . .
C15 C10 C11 120.9(2) . .
C15 C10 N2 119.2(2) . .
C11 C10 N2 120.0(2) . .
C12 C11 C10 118.4(2) . .
C12 C11 C20 120.4(2) . .
C10 C11 C20 121.2(2) . .
C13 C12 C11 121.5(3) . .
C13 C12 H12A 119.2 . .
C11 C12 H12A 119.2 . .
C12 C13 C14 119.4(2) . .
C12 C13 H13A 120.3 . .
C14 C13 H13A 120.3 . .
C13 C14 C15 121.3(3) . .
C13 C14 H14A 119.3 . .
C15 C14 H14A 119.3 . .
C14 C15 C10 118.4(2) . .
C14 C15 C21 120.7(2) . .
C10 C15 C21 121.0(2) . .
C2 C16 H16A 109.5 . .
C2 C16 H16B 109.5 . .
H16A C16 H16B 109.5 . .
C2 C16 H16C 109.5 . .
H16A C16 H16C 109.5 . .
H16B C16 H16C 109.5 . .
C6 C17 H17A 109.5 . .
C6 C17 H17B 109.5 . .
H17A C17 H17B 109.5 . .
C6 C17 H17C 109.5 . .
H17A C17 H17C 109.5 . .
H17B C17 H17C 109.5 . .
C7 C18 H18A 109.5 . .
C7 C18 H18B 109.5 . .
H18A C18 H18B 109.5 . .
C7 C18 H18C 109.5 . .
H18A C18 H18C 109.5 . .
H18B C18 H18C 109.5 . .
C9 C19 H19A 109.5 . .
C9 C19 H19B 109.5 . .
H19A C19 H19B 109.5 . .
C9 C19 H19C 109.5 . .
H19A C19 H19C 109.5 . .
H19B C19 H19C 109.5 . .
C11 C20 H20A 109.5 . .
C11 C20 H20B 109.5 . .
H20A C20 H20B 109.5 . .
C11 C20 H20C 109.5 . .
H20A C20 H20C 109.5 . .
H20B C20 H20C 109.5 . .
C15 C21 H21A 109.5 . .
C15 C21 H21B 109.5 . .
H21A C21 H21B 109.5 . .
C15 C21 H21C 109.5 . .
H21A C21 H21C 109.5 . .
H21B C21 H21C 109.5 . .

loop_
_geom_bond_atom_site_label_1
_geom_bond_atom_site_label_2
_geom_bond_distance
_geom_bond_site_symmetry_2
Cr1 N1 2.0178(18) .
Cr1 N2 2.0267(19) .
Cr1 Cr1 2.6206(7) 7_565
Cr1 H1 1.77(3) .
N1 C7 1.337(3) .
N1 C1 1.438(3) .
N2 C9 1.327(3) .
N2 C10 1.444(3) .
C1 C6 1.401(3) .
C1 C2 1.401(3) .
C2 C3 1.384(4) .
C2 C16 1.499(4) .
C3 C4 1.385(4) .
C3 H3A 0.9500 .
C4 C5 1.373(4) .
C4 H4A 0.9500 .
C5 C6 1.394(4) .
C5 H5A 0.9500 .
C6 C17 1.497(4) .
C7 C8 1.379(3) .
C7 C18 1.513(3) .
C8 C9 1.407(3) .
C8 H8A 0.9500 .
C9 C19 1.511(3) .
C10 C15 1.394(3) .
C10 C11 1.399(3) .
C11 C12 1.385(3) .
C11 C20 1.509(4) .
C12 C13 1.371(4) .
C12 H12A 0.9500 .
C13 C14 1.378(4) .
C13 H13A 0.9500 .
C14 C15 1.388(4) .
C14 H14A 0.9500 .
C15 C21 1.502(4) .
C16 H16A 0.9800 .
C16 H16B 0.9800 .
C16 H16C 0.9800 .
C17 H17A 0.9800 .
C17 H17B 0.9800 .
C17 H17C 0.9800 .
C18 H18A 0.9800 .
C18 H18B 0.9800 .
C18 H18C 0.9800 .
C19 H19A 0.9800 .
C19 H19B 0.9800 .
C19 H19C 0.9800 .
C20 H20A 0.9800 .
C20 H20B 0.9800 .
C20 H20C 0.9800 .
C21 H21A 0.9800 .
C21 H21B 0.9800 .
C21 H21C 0.9800 .
